data_4124474
loop_
_publ_author_name
'Ziebarth, R.P.'
'Corbett, J.D.'

_publ_section_title
;
 Cation distributions within a cluster framework. Synthesis and structure
 of the carbon- and boron-centered zirconium cluster compounds K Zr6 C15 C
 and Cs K Zr6 Cl15 B
;
_journal_name_full 'Journal of the American Chemical Society'
_journal_page_first 4844
_journal_page_last 4850
_journal_volume 109
_journal_year 1987
_chemical_formula_sum 'C Cl15 K Zr6'
_chemical_name_systematic 'K Zr6 Cl15 C'
_space_group_IT_number 51
_symmetry_space_group_name_Hall '-P 2a 2a'
_symmetry_space_group_name_H-M 'P m m a'
_cell_angle_alpha 90
_cell_angle_beta 90
_cell_angle_gamma 90
_cell_formula_units_Z 4
_cell_length_a 18.489
_cell_length_b 13.909
_cell_length_c 9.69
_cell_volume 2491.914
_citation_journal_id_ASTM JACSAT
_cod_data_source_file Ziebarth_JACSAT_1987_1542.cif
_cod_data_source_block C1Cl15K1Zr6
_cod_original_formula_sum 'C1 Cl15 K1 Zr6'
_cod_database_code 4124474

loop_
_symmetry_equiv_pos_as_xyz
x,y,z
-x+1/2,-y,z
x+1/2,-y,-z
-x,y,-z
-x,-y,-z
x-1/2,y,-z
-x-1/2,y,z
x,-y,z

loop_
_atom_site_label
_atom_site_type_symbol
_atom_site_fract_x
_atom_site_fract_y
_atom_site_fract_z
_atom_site_occupancy
_atom_site_U_iso_or_equiv
Zr3 Zr+3 0.33785 0.11656 0.15743 1 0.0
Cl5 Cl-1 0.43405 0.5 0.1549 1 0.0
Cl10 Cl-1 0.34551 0.12701 0.41792 1 0.0
Cl11 Cl-1 0.15284 0.12775 0.89612 1 0.0
Cl1 Cl-1 0.43822 0.25078 0.15795 1 0.0
Cl6 Cl-1 0.59583 0.37143 0.23619 1 0.0
Cl4 Cl-1 0 0.24508 0.5 1 0.0
K1 K+1 0.25 0.2529 0.6691 1 0.0
C1 C-4 0.5 0.5 0.5 1 0.0
Cl9 Cl-1 0.44244 0 0.1573 1 0.0
Cl7 Cl-1 0.33952 0.37381 0.41802 1 0.0
Zr5 Zr+3 0.25 0 0.92519 1 0.0
Cl8 Cl-1 0.25 0.25565 0.1505 1 0.0
C2 C-4 0.25 0 0.1562 1 0.0
Zr1 Zr+3 0.47012 0.38378 0.34235 1 0.0
Cl3 Cl-1 0.25 0.5 0.6837 1 0.0
Cl2 Cl-1 0.25 0 0.6571 1 0.0
Zr2 Zr+3 0.6143 0.5 0.41815 1 0.0
Zr4 Zr+3 0.25 0 0.38799 1 0.0
